data_7717433
loop_
_publ_author_name
'Gon&#xe7;alves, Ana C R'
'Libardi, Silvia H.'
'Borges, J&#xfa;lio C'
'Oliveira, Ronaldo J.'
'Gotzmann, Carla'
'Blacque, Olivier'
'de Albuquerque, Sergio'
'Lopes, Carla D.'
'Alberto, Roger'
'Maia, Pedro I. S.'

_publ_section_title
;
 Rhenium(I) and technetium(I) complexes with megazol derivatives: towards
 the development of a theranostic platform for Chagas disease.
;
_journal_issue 48
_journal_name_full 'Dalton transactions (Cambridge, England : 2003)'
_journal_page_first 19153
_journal_page_last 19165
_journal_paper_doi 10.1039/d4dt02714k
_journal_volume 53
_journal_year 2024
_chemical_formula_moiety 'C6 H6 N6 O2 S'
_chemical_formula_sum 'C6 H6 N6 O2 S'
_chemical_formula_weight 226.23
_chemical_name_common megazol
_chemical_name_systematic 5-(1-methyl-5-nitro-1H-imidazol-2-yl)-1,3,4-thiadiazol-2-amine
_space_group_crystal_system monoclinic
_space_group_IT_number 14
_space_group_name_Hall '-P 2ybc'
_space_group_name_H-M_alt 'P 1 21/c 1'
_atom_sites_solution_hydrogens mixed
_audit_creation_date 2024-06-26
_audit_creation_method
;
Olex2 1.5
(compiled 2023.08.24 svn.re1ec1418 for OlexSys, GUI svn.r6817)
;
_audit_update_record
;
2024-06-28 deposited with the CCDC.	2024-11-01 downloaded from the CCDC.
;
_cell_angle_alpha 90
_cell_angle_beta 95.919(9)
_cell_angle_gamma 90
_cell_formula_units_Z 4
_cell_length_a 11.6955(10)
_cell_length_b 5.6150(5)
_cell_length_c 14.3386(14)
_cell_measurement_reflns_used 1384
_cell_measurement_temperature 160.00(10)
_cell_measurement_theta_max 72.6000
_cell_measurement_theta_min 6.1910
_cell_volume 936.60(15)
_computing_cell_refinement 'CrysAlisPro 1.171.39.46 (Rigaku OD, 2018)'
_computing_data_collection 'CrysAlisPro 1.171.39.46 (Rigaku OD, 2018)'
_computing_data_reduction 'CrysAlisPro 1.171.39.46 (Rigaku OD, 2018)'
_computing_molecular_graphics 'Olex2 1.5 (Dolomanov et al., 2009)'
_computing_publication_material 'Olex2 1.5 (Dolomanov et al., 2009)'
_computing_structure_refinement 'SHELXL 2016/4 (Sheldrick, 2015)'
_computing_structure_solution 'SHELXT (Sheldrick, 2015)'
_diffrn_ambient_environment N~2~
_diffrn_ambient_temperature 160.00(10)
_diffrn_detector 'CCD plate'
_diffrn_detector_type 'Pilatus 200K'
_diffrn_measured_fraction_theta_full 0.996
_diffrn_measured_fraction_theta_max 0.988
_diffrn_measurement_details
;
List of Runs (angles in degrees, time in seconds):

  # Type    Start    End  Width  t~exp~   \w     \q     \k     \f   Frames
#--------------------------------------------------------------------------
  1  \w     29.00 123.20   0.60    5.00    --   50.66  77.00 -30.00  157
  2  \w    115.00 172.60   0.60   13.00    --  105.75  15.00   0.00   96
  3  \w    104.80 177.40   0.60   13.00    --  105.75  45.00 120.00  121
  4  \w     92.00 174.20   0.60   13.00    --  105.75  61.00  30.00  137
  5  \w     84.00 111.00   0.60   13.00    --  105.75-111.00-120.00   45
  6  \w     29.00 111.20   0.60   13.00    --  105.75-111.00-180.00  137
  7  \w     35.00 120.20   0.60   13.00    --  105.75 -61.00-150.00  142
  8  \w     33.00 126.00   0.60   13.00    --  105.75 -77.00-150.00  155
  9  \w     29.00 111.20   0.60   13.00    --  105.75-111.00   0.00  137
 10  \w     28.00  67.60   0.60   13.00    --  105.75 -30.00  90.00   66
 11  \w     28.00  67.60   0.60   13.00    --  105.75 -30.00 150.00   66
 12  \w     94.00 130.00   0.60   13.00    --  105.75-142.00 163.00   60
 13  \w     48.00  76.20   0.60   13.00    --  105.75-142.00 163.00   47
 14  \w     28.00  53.20   0.60   13.00    --  105.75 -30.00-120.00   42
 15  \w     30.00 108.00   0.60   13.00    --  105.75 -94.00-150.00  130
 16  \w    -92.00  -9.80   0.60    5.00    --  -50.66 125.00  60.00  137
 17  \w   -123.00 -37.80   0.60    5.00    --  -50.66 -57.00   0.00  142
 18  \w   -125.00 -71.00   0.60    5.00    --  -50.66-125.00   0.00   90
 19  \w   -125.00 -71.00   0.60    5.00    --  -50.66-125.00 120.00   90
;
_diffrn_measurement_device 'four-circle diffractometer'
_diffrn_measurement_device_type 'XtaLAB Synergy, Dualflex, Pilatus 200K'
_diffrn_measurement_method '\w scans'
_diffrn_orient_matrix_type 'CrysAlisPro convention (1999,Acta A55,543-557)'
_diffrn_orient_matrix_UB_11 0.0245181000
_diffrn_orient_matrix_UB_12 -0.1963309000
_diffrn_orient_matrix_UB_13 0.0743979000
_diffrn_orient_matrix_UB_21 -0.0263276000
_diffrn_orient_matrix_UB_22 -0.1918038000
_diffrn_orient_matrix_UB_23 -0.0760901000
_diffrn_orient_matrix_UB_31 0.1274159000
_diffrn_orient_matrix_UB_32 -0.0022113000
_diffrn_orient_matrix_UB_33 -0.0184275000
_diffrn_radiation_monochromator mirror
_diffrn_radiation_probe x-ray
_diffrn_radiation_type 'Cu K\a'
_diffrn_radiation_wavelength 1.54184
_diffrn_reflns_av_R_equivalents 0.0820
_diffrn_reflns_av_unetI/netI 0.0822
_diffrn_reflns_Laue_measured_fraction_full 0.996
_diffrn_reflns_Laue_measured_fraction_max 0.988
_diffrn_reflns_limit_h_max 14
_diffrn_reflns_limit_h_min -11
_diffrn_reflns_limit_k_max 7
_diffrn_reflns_limit_k_min -5
_diffrn_reflns_limit_l_max 17
_diffrn_reflns_limit_l_min -17
_diffrn_reflns_number 6459
_diffrn_reflns_point_group_measured_fraction_full 0.996
_diffrn_reflns_point_group_measured_fraction_max 0.988
_diffrn_reflns_theta_full 67.684
_diffrn_reflns_theta_max 74.442
_diffrn_reflns_theta_min 3.800
_diffrn_source 'micro-focus sealed X-ray tube'
_diffrn_source_type 'PhotonJet (Cu) X-ray Source'
_exptl_absorpt_coefficient_mu 3.058
_exptl_absorpt_correction_T_max 0.957
_exptl_absorpt_correction_T_min 0.788
_exptl_absorpt_correction_type analytical
_exptl_absorpt_process_details
;
CrysAlisPro 1.171.39.46 (Rigaku Oxford Diffraction, 2018)
Analytical numeric absorption correction using a multifaceted crystal
			model based on expressions derived by R.C. Clark & J.S. Reid.
(Clark, R. C. & Reid, J. S. (1995). Acta Cryst. A51, 887-897)
Empirical absorption correction using spherical harmonics,
 implemented in SCALE3 ABSPACK scaling algorithm.
;
_exptl_crystal_colour orange
_exptl_crystal_density_diffrn 1.604
_exptl_crystal_description block
_exptl_crystal_F_000 464
_exptl_crystal_size_max 0.12
_exptl_crystal_size_mid 0.06
_exptl_crystal_size_min 0.015
_refine_diff_density_max 0.442
_refine_diff_density_min -0.500
_refine_diff_density_rms 0.064
_refine_ls_extinction_method none
_refine_ls_goodness_of_fit_ref 1.014
_refine_ls_hydrogen_treatment mixed
_refine_ls_matrix_type full
_refine_ls_number_parameters 145
_refine_ls_number_reflns 1882
_refine_ls_number_restraints 0
_refine_ls_restrained_S_all 1.014
_refine_ls_R_factor_all 0.0775
_refine_ls_R_factor_gt 0.0475
_refine_ls_shift/su_max 0.000
_refine_ls_shift/su_mean 0.000
_refine_ls_structure_factor_coef Fsqd
_refine_ls_weighting_details 'w=1/[\s^2^(Fo^2^)+(0.0544P)^2^] where P=(Fo^2^+2Fc^2^)/3'
_refine_ls_weighting_scheme calc
_refine_ls_wR_factor_gt 0.1099
_refine_ls_wR_factor_ref 0.1217
_reflns_Friedel_coverage 0.000
_reflns_number_gt 1324
_reflns_number_total 1882
_reflns_threshold_expression 'I > 2\s(I)'
_cod_data_source_file d4dt02714k2.cif
_cod_data_source_block 3
_cod_depositor_comments 'Adding full bibliography for 7717431--7717436.cif.'
_cod_database_code 7717433
_shelx_shelxl_version_number 2016/4
_chemical_oxdiff_formula 'C6 H6 N6 O2 S'
_chemical_oxdiff_usercomment EB07-3
_shelx_space_group_comment
;
The symmetry employed for this shelxl refinement is uniquely defined
by the following loop, which should always be used as a source of
symmetry information in preference to the above space-group names.
They are only intended as comments.
;
_shelx_estimated_absorpt_t_max 0.956
_shelx_estimated_absorpt_t_min 0.710
_olex2_refinement_description
;
1. Fixed Uiso
 At 1.2 times of:
  All C(H) groups
 At 1.5 times of:
  All C(H,H,H) groups
2.a Aromatic/amide H refined with riding coordinates:
 C2(H2)
2.b Idealised Me refined as rotating group:
 C3(H3A,H3B,H3C)
;
_olex2_submission_special_instructions 'No special instructions were received'
_oxdiff_exptl_absorpt_empirical_details
;
Empirical correction (ABSPACK) includes:
- Absorption correction using spherical harmonics
- Frame scaling
- B-factor correction
;
_oxdiff_exptl_absorpt_empirical_full_max 1.320
_oxdiff_exptl_absorpt_empirical_full_min 0.753

loop_
_space_group_symop_operation_xyz
'x, y, z'
'-x, y+1/2, -z+1/2'
'-x, -y, -z'
'x, -y-1/2, z-1/2'

loop_
_atom_site_label
_atom_site_type_symbol
_atom_site_fract_x
_atom_site_fract_y
_atom_site_fract_z
_atom_site_U_iso_or_equiv
_atom_site_adp_type
_atom_site_occupancy
_atom_site_site_symmetry_order
_atom_site_calc_flag
_atom_site_refinement_flags_posn
_atom_site_refinement_flags_adp
_atom_site_refinement_flags_occupancy
_atom_site_disorder_assembly
_atom_site_disorder_group
C1 C 0.8373(3) 0.5703(5) 0.6925(2) 0.0355(7) Uani 1 1 d . . . . .
C2 C 0.7748(3) 0.5472(6) 0.7665(3) 0.0393(8) Uani 1 1 d . . . . .
H2 H 0.779264 0.649189 0.819611 0.047 Uiso 1 1 calc R U . . .
C4 C 0.7255(2) 0.2652(5) 0.6696(2) 0.0298(6) Uani 1 1 d . . . . .
C3 C 0.8527(3) 0.3383(7) 0.5407(3) 0.0464(8) Uani 1 1 d . . . . .
H3A H 0.932954 0.287323 0.552685 0.070 Uiso 1 1 calc R U . . .
H3B H 0.848294 0.481903 0.501598 0.070 Uiso 1 1 calc R U . . .
H3C H 0.807236 0.211056 0.508030 0.070 Uiso 1 1 calc R U . . .
C5 C 0.6576(3) 0.0675(5) 0.6300(2) 0.0303(6) Uani 1 1 d . . . . .
C6 C 0.5109(2) -0.2241(5) 0.5976(2) 0.0284(6) Uani 1 1 d . . . . .
N1 N 0.9168(2) 0.7565(5) 0.6781(2) 0.0439(7) Uani 1 1 d . . . . .
N2 N 0.8069(2) 0.3903(5) 0.63001(19) 0.0330(6) Uani 1 1 d . . . . .
N3 N 0.7049(2) 0.3550(5) 0.75254(19) 0.0355(6) Uani 1 1 d . . . . .
N4 N 0.6805(2) -0.0800(5) 0.56422(18) 0.0341(6) Uani 1 1 d . . . . .
N5 N 0.5959(2) -0.2504(5) 0.54530(18) 0.0335(6) Uani 1 1 d . . . . .
N6 N 0.4177(2) -0.3644(5) 0.5926(2) 0.0350(6) Uani 1 1 d . . . . .
O1 O 0.9724(2) 0.7500(5) 0.6105(2) 0.0594(8) Uani 1 1 d . . . . .
O2 O 0.9240(2) 0.9160(5) 0.7371(2) 0.0576(8) Uani 1 1 d . . . . .
S1 S 0.52807(6) 0.01237(13) 0.67558(5) 0.0318(2) Uani 1 1 d . . . . .
H6A H 0.415(3) -0.495(7) 0.554(3) 0.038(9) Uiso 1 1 d . . . . .
H6B H 0.368(4) -0.338(7) 0.638(3) 0.051(11) Uiso 1 1 d . . . . .

loop_
_atom_site_aniso_label
_atom_site_aniso_U_11
_atom_site_aniso_U_22
_atom_site_aniso_U_33
_atom_site_aniso_U_23
_atom_site_aniso_U_13
_atom_site_aniso_U_12
C1 0.0297(14) 0.0233(15) 0.053(2) 0.0033(14) 0.0019(14) -0.0013(11)
C2 0.0377(16) 0.0286(17) 0.0515(19) -0.0087(14) 0.0038(14) -0.0030(13)
C4 0.0307(14) 0.0216(14) 0.0381(16) 0.0014(12) 0.0086(12) 0.0021(11)
C3 0.0472(18) 0.048(2) 0.046(2) 0.0008(16) 0.0167(15) -0.0071(16)
C5 0.0353(14) 0.0264(15) 0.0296(14) 0.0036(12) 0.0050(12) 0.0032(12)
C6 0.0363(14) 0.0233(14) 0.0256(14) 0.0015(12) 0.0038(12) -0.0006(12)
N1 0.0320(13) 0.0304(15) 0.069(2) 0.0072(15) 0.0010(14) -0.0026(11)
N2 0.0321(12) 0.0264(13) 0.0409(15) 0.0051(11) 0.0060(11) -0.0011(10)
N3 0.0387(13) 0.0298(14) 0.0391(15) -0.0038(11) 0.0094(11) -0.0039(11)
N4 0.0382(14) 0.0290(13) 0.0361(14) -0.0015(11) 0.0083(11) -0.0041(11)
N5 0.0394(13) 0.0293(13) 0.0328(14) -0.0031(11) 0.0094(11) -0.0036(11)
N6 0.0405(14) 0.0323(15) 0.0336(14) -0.0082(12) 0.0108(11) -0.0061(11)
O1 0.0519(14) 0.0572(17) 0.0712(19) 0.0132(15) 0.0162(14) -0.0172(13)
O2 0.0438(13) 0.0323(13) 0.096(2) -0.0116(14) 0.0015(13) -0.0069(11)
S1 0.0360(4) 0.0272(4) 0.0336(4) -0.0047(3) 0.0106(3) -0.0045(3)

loop_
_atom_type_symbol
_atom_type_description
_atom_type_scat_dispersion_real
_atom_type_scat_dispersion_imag
_atom_type_scat_source
C C 0.0181 0.0091 'International Tables Vol C Tables 4.2.6.8 and 6.1.1.4'
H H 0.0000 0.0000 'International Tables Vol C Tables 4.2.6.8 and 6.1.1.4'
N N 0.0311 0.0180 'International Tables Vol C Tables 4.2.6.8 and 6.1.1.4'
O O 0.0492 0.0322 'International Tables Vol C Tables 4.2.6.8 and 6.1.1.4'
S S 0.3331 0.5567 'International Tables Vol C Tables 4.2.6.8 and 6.1.1.4'

loop_
_exptl_crystal_face_index_h
_exptl_crystal_face_index_k
_exptl_crystal_face_index_l
_exptl_crystal_face_perp_dist
0 0 1 0.0064
0 0 -1 0.0074
-5 0 2 0.0431
5 0 -2 0.0124
0 -4 -1 0.0504
-4 3 2 0.0654
1 1 0 0.0478

loop_
_geom_angle_atom_site_label_1
_geom_angle_atom_site_label_2
_geom_angle_atom_site_label_3
_geom_angle
_geom_angle_site_symmetry_1
_geom_angle_site_symmetry_3
_geom_angle_publ_flag
C2 C1 N1 126.5(3) . . ?
C2 C1 N2 108.5(3) . . ?
N2 C1 N1 124.9(3) . . ?
C1 C2 H2 125.5 . . ?
C1 C2 N3 109.0(3) . . ?
N3 C2 H2 125.5 . . ?
N2 C4 C5 127.9(3) . . ?
N3 C4 C5 119.8(3) . . ?
N3 C4 N2 112.2(3) . . ?
H3A C3 H3B 109.5 . . ?
H3A C3 H3C 109.5 . . ?
H3B C3 H3C 109.5 . . ?
N2 C3 H3A 109.5 . . ?
N2 C3 H3B 109.5 . . ?
N2 C3 H3C 109.5 . . ?
C4 C5 S1 117.0(2) . . ?
N4 C5 C4 128.8(3) . . ?
N4 C5 S1 114.2(2) . . ?
N5 C6 N6 124.2(3) . . ?
N5 C6 S1 114.2(2) . . ?
N6 C6 S1 121.6(2) . . ?
O1 N1 C1 120.1(3) . . ?
O1 N1 O2 124.3(3) . . ?
O2 N1 C1 115.6(3) . . ?
C1 N2 C3 128.6(3) . . ?
C4 N2 C1 104.7(3) . . ?
C4 N2 C3 126.8(3) . . ?
C4 N3 C2 105.7(3) . . ?
C5 N4 N5 112.7(3) . . ?
C6 N5 N4 112.2(2) . . ?
C6 N6 H6A 118(2) . . ?
C6 N6 H6B 116(3) . . ?
H6A N6 H6B 125(3) . . ?
C6 S1 C5 86.66(14) . . ?

loop_
_geom_bond_atom_site_label_1
_geom_bond_atom_site_label_2
_geom_bond_distance
_geom_bond_site_symmetry_2
_geom_bond_publ_flag
C1 C2 1.355(5) . ?
C1 N1 1.429(4) . ?
C1 N2 1.373(4) . ?
C2 H2 0.9500 . ?
C2 N3 1.356(4) . ?
C4 C5 1.447(4) . ?
C4 N2 1.354(4) . ?
C4 N3 1.336(4) . ?
C3 H3A 0.9800 . ?
C3 H3B 0.9800 . ?
C3 H3C 0.9800 . ?
C3 N2 1.468(4) . ?
C5 N4 1.304(4) . ?
C5 S1 1.738(3) . ?
C6 N5 1.314(4) . ?
C6 N6 1.341(4) . ?
C6 S1 1.734(3) . ?
N1 O1 1.222(4) . ?
N1 O2 1.229(4) . ?
N4 N5 1.383(4) . ?
N6 H6A 0.92(4) . ?
N6 H6B 0.93(4) . ?

loop_
_geom_hbond_atom_site_label_D
_geom_hbond_atom_site_label_H
_geom_hbond_atom_site_label_A
_geom_hbond_distance_DH
_geom_hbond_distance_HA
_geom_hbond_distance_DA
_geom_hbond_angle_DHA
_geom_hbond_site_symmetry_A
N6 H6A N5_$1 0.92(4) 2.01(4) 2.924(4) 172(3) 3_646
N6 H6B N3_$2 0.93(4) 2.15(4) 3.026(4) 156(4) 2_646

loop_
_geom_torsion_atom_site_label_1
_geom_torsion_atom_site_label_2
_geom_torsion_atom_site_label_3
_geom_torsion_atom_site_label_4
_geom_torsion
_geom_torsion_site_symmetry_1
_geom_torsion_site_symmetry_2
_geom_torsion_site_symmetry_3
_geom_torsion_site_symmetry_4
_geom_torsion_publ_flag
C1 C2 N3 C4 -0.5(3) . . . . ?
C2 C1 N1 O1 176.2(3) . . . . ?
C2 C1 N1 O2 -3.8(5) . . . . ?
C2 C1 N2 C4 0.4(3) . . . . ?
C2 C1 N2 C3 -178.6(3) . . . . ?
C4 C5 N4 N5 179.0(3) . . . . ?
C4 C5 S1 C6 -179.3(2) . . . . ?
C5 C4 N2 C1 174.7(3) . . . . ?
C5 C4 N2 C3 -6.3(5) . . . . ?
C5 C4 N3 C2 -175.1(3) . . . . ?
C5 N4 N5 C6 0.4(4) . . . . ?
N1 C1 C2 N3 176.8(3) . . . . ?
N1 C1 N2 C4 -176.4(3) . . . . ?
N1 C1 N2 C3 4.6(5) . . . . ?
N2 C1 C2 N3 0.1(4) . . . . ?
N2 C1 N1 O1 -7.6(5) . . . . ?
N2 C1 N1 O2 172.5(3) . . . . ?
N2 C4 C5 N4 23.4(5) . . . . ?
N2 C4 C5 S1 -157.4(2) . . . . ?
N2 C4 N3 C2 0.7(3) . . . . ?
N3 C4 C5 N4 -161.5(3) . . . . ?
N3 C4 C5 S1 17.7(4) . . . . ?
N3 C4 N2 C1 -0.7(3) . . . . ?
N3 C4 N2 C3 178.3(3) . . . . ?
N4 C5 S1 C6 0.0(2) . . . . ?
N5 C6 S1 C5 0.2(2) . . . . ?
N6 C6 N5 N4 179.4(3) . . . . ?
N6 C6 S1 C5 -179.6(3) . . . . ?
S1 C5 N4 N5 -0.3(3) . . . . ?
S1 C6 N5 N4 -0.4(3) . . . . ?

loop_
_exptl_oxdiff_crystal_face_indexfrac_h
_exptl_oxdiff_crystal_face_indexfrac_k
_exptl_oxdiff_crystal_face_indexfrac_l
_exptl_oxdiff_crystal_face_x
_exptl_oxdiff_crystal_face_y
_exptl_oxdiff_crystal_face_z
-0.0004 -0.0005 1.0004 0.0745 -0.0760 -0.0185
0.0004 0.0005 -1.0004 -0.0745 0.0760 0.0185
-4.9993 -0.0033 1.9897 0.0261 -0.0191 -0.6737
4.9993 0.0033 -1.9897 -0.0261 0.0191 0.6737
0.0044 -3.9994 -1.0152 0.7098 0.8442 0.0281
-4.0026 2.9971 2.0031 -0.5375 -0.6219 -0.5535
0.9987 1.0004 0.0059 -0.1715 -0.2186 0.1249
